data_2239493
loop_
_publ_author_name
'Li, Feng'
'Zhao, Ming-Zhong'
'Jin, Chun-Hua'
'Zou, Jian-Wei'

_publ_section_title
;
 (<i>R</i>)-[(<i>R</i>)-3-Benzyl-2-oxooxazolidin-4-yl][4-(methylsulfonyl)phenyl]methyl
 acetate
;
_journal_coeditor_code HG5390
_journal_issue 5
_journal_name_full 'Acta Crystallographica Section E'
_journal_page_first o606
_journal_paper_doi 10.1107/S1600536814009106
_journal_volume 70
_journal_year 2014
_chemical_formula_iupac 'C20 H21 N O6 S'
_chemical_formula_moiety 'C20 H21 N O6 S'
_chemical_formula_sum 'C20 H21 N O6 S'
_chemical_formula_weight 403.44
_chemical_name_systematic '(<i>R</i>)-[(<i>R</i>)-3-Benzyl-2-oxooxazolidin-4-yl][4-(methylsulfonyl)phenyl]methyl acetate'
_space_group_IT_number 4
_symmetry_cell_setting monoclinic
_symmetry_space_group_name_Hall 'P 2yb'
_symmetry_space_group_name_H-M 'P 1 21 1'
_atom_sites_solution_hydrogens geom
_atom_sites_solution_primary direct
_atom_sites_solution_secondary difmap
_audit_creation_method SHELXL-97
_cell_angle_alpha 90.00
_cell_angle_beta 100.256(7)
_cell_angle_gamma 90.00
_cell_formula_units_Z 2
_cell_length_a 5.837(3)
_cell_length_b 21.021(10)
_cell_length_c 7.884(4)
_cell_measurement_reflns_used 2349
_cell_measurement_temperature 296(2)
_cell_measurement_theta_max 25.33
_cell_measurement_theta_min 2.63
_cell_volume 951.9(8)
_computing_cell_refinement 'SAINT (Bruker, 2000)'
_computing_data_collection 'SMART (Bruker, 2000)'
_computing_data_reduction 'SAINT (Bruker, 2000)'
_computing_molecular_graphics 'SHELXTL (Sheldrick, 2008)'
_computing_publication_material 'SHELXTL (Sheldrick, 2008)'
_computing_structure_refinement 'SHELXTL (Sheldrick, 2008)'
_computing_structure_solution 'SHELXTL (Sheldrick, 2008)'
_diffrn_ambient_temperature 296(2)
_diffrn_measured_fraction_theta_full 0.995
_diffrn_measured_fraction_theta_max 0.995
_diffrn_measurement_device_type 'Bruker SMART CCD area-detector'
_diffrn_measurement_method 'phi and omega scans'
_diffrn_radiation_monochromator graphite
_diffrn_radiation_source 'fine-focus sealed tube'
_diffrn_radiation_type MoK\a
_diffrn_radiation_wavelength 0.71073
_diffrn_reflns_av_R_equivalents 0.0218
_diffrn_reflns_av_sigmaI/netI 0.0393
_diffrn_reflns_limit_h_max 7
_diffrn_reflns_limit_h_min -7
_diffrn_reflns_limit_k_max 27
_diffrn_reflns_limit_k_min -19
_diffrn_reflns_limit_l_max 9
_diffrn_reflns_limit_l_min -10
_diffrn_reflns_number 6495
_diffrn_reflns_theta_full 27.77
_diffrn_reflns_theta_max 27.77
_diffrn_reflns_theta_min 1.94
_exptl_absorpt_coefficient_mu 0.208
_exptl_absorpt_correction_T_max 0.9675
_exptl_absorpt_correction_T_min 0.9403
_exptl_absorpt_correction_type multi-scan
_exptl_absorpt_process_details '(SADABS; Bruker, 2000)'
_exptl_crystal_colour colourless
_exptl_crystal_density_diffrn 1.407
_exptl_crystal_density_method 'not measured'
_exptl_crystal_description block
_exptl_crystal_F_000 424
_exptl_crystal_size_max 0.30
_exptl_crystal_size_mid 0.25
_exptl_crystal_size_min 0.16
_refine_diff_density_max 0.143
_refine_diff_density_min -0.173
_refine_ls_abs_structure_details 'Flack (1983), 1356 Friedel pairs'
_refine_ls_abs_structure_Flack -0.06(6)
_refine_ls_extinction_method none
_refine_ls_goodness_of_fit_ref 1.018
_refine_ls_hydrogen_treatment constr
_refine_ls_matrix_type full
_refine_ls_number_parameters 255
_refine_ls_number_reflns 3658
_refine_ls_number_restraints 1
_refine_ls_restrained_S_all 1.018
_refine_ls_R_factor_all 0.0410
_refine_ls_R_factor_gt 0.0354
_refine_ls_shift/su_max 0.000
_refine_ls_shift/su_mean 0.000
_refine_ls_structure_factor_coef Fsqd
_refine_ls_weighting_details 'calc w=1/[\s^2^(Fo^2^)+(0.0516P)^2^] where P=(Fo^2^+2Fc^2^)/3'
_refine_ls_weighting_scheme calc
_refine_ls_wR_factor_gt 0.0872
_refine_ls_wR_factor_ref 0.0914
_reflns_number_gt 3254
_reflns_number_total 3658
_reflns_threshold_expression I>2sigma(I)
_cod_data_source_file hg5390sup1.cif
_cod_data_source_block I
_cod_original_cell_volume 952.0(7)
_cod_original_sg_symbol_H-M 'P 21'
_cod_database_code 2239493
_cod_database_fobs_code 2239493

loop_
_symmetry_equiv_pos_as_xyz
'x, y, z'
'-x, y+1/2, -z'

loop_
_atom_site_type_symbol
_atom_site_label
_atom_site_fract_x
_atom_site_fract_y
_atom_site_fract_z
_atom_site_U_iso_or_equiv
_atom_site_adp_type
_atom_site_calc_flag
_atom_site_refinement_flags
_atom_site_occupancy
_atom_site_symmetry_multiplicity
C C1 0.2302(4) 1.05248(14) 1.2707(4) 0.0558(6) Uani d . 1 1
H H1 0.1259 1.0324 1.3295 0.067 Uiso calc R 1 1
C C2 0.1916(6) 1.11380(17) 1.2191(5) 0.0781(10) Uani d . 1 1
H H2 0.0605 1.1349 1.2422 0.094 Uiso calc R 1 1
C C3 0.3431(7) 1.14521(16) 1.1331(5) 0.0833(11) Uani d . 1 1
H H3 0.3155 1.1872 1.0981 0.100 Uiso calc R 1 1
C C4 0.5382(6) 1.11300(16) 1.0994(4) 0.0701(9) Uani d . 1 1
H H4 0.6428 1.1335 1.0417 0.084 Uiso calc R 1 1
C C5 0.5769(4) 1.05031(13) 1.1517(3) 0.0506(6) Uani d . 1 1
H H5 0.7077 1.0290 1.1290 0.061 Uiso calc R 1 1
C C6 0.4227(4) 1.01946(11) 1.2373(3) 0.0395(5) Uani d . 1 1
C C7 0.4569(4) 0.95231(11) 1.3036(3) 0.0418(5) Uani d . 1 1
H H7A 0.5095 0.9540 1.4274 0.050 Uiso calc R 1 1
H H7B 0.3070 0.9311 1.2832 0.050 Uiso calc R 1 1
C C8 0.8331(4) 0.90008(12) 1.3230(3) 0.0418(5) Uani d . 1 1
C C9 0.7678(4) 0.82331(14) 1.1163(3) 0.0491(6) Uani d . 1 1
H H9A 0.7290 0.7800 1.1428 0.059 Uiso calc R 1 1
H H9B 0.8324 0.8231 1.0112 0.059 Uiso calc R 1 1
C C10 0.5504(3) 0.86602(11) 1.0957(3) 0.0347(4) Uani d . 1 1
H H10 0.4169 0.8418 1.1206 0.042 Uiso calc R 1 1
C C11 0.4959(3) 0.89357(10) 0.9143(2) 0.0325(4) Uani d . 1 1
H H11 0.6286 0.9188 0.8923 0.039 Uiso calc R 1 1
C C12 0.2825(4) 0.98383(11) 0.7947(3) 0.0401(5) Uani d . 1 1
C C13 0.0631(5) 1.02073(14) 0.7899(3) 0.0567(7) Uani d . 1 1
H H13A 0.0890 1.0643 0.7625 0.085 Uiso calc R 1 1
H H13B 0.0163 1.0185 0.9005 0.085 Uiso calc R 1 1
H H13C -0.0571 1.0031 0.7037 0.085 Uiso calc R 1 1
C C14 0.4399(3) 0.84297(10) 0.7772(2) 0.0329(4) Uani d . 1 1
C C15 0.2402(4) 0.80602(13) 0.7690(3) 0.0453(6) Uani d . 1 1
H H15 0.1481 0.8107 0.8531 0.054 Uiso calc R 1 1
C C16 0.1773(4) 0.76262(12) 0.6378(3) 0.0435(5) Uani d . 1 1
H H16 0.0425 0.7386 0.6324 0.052 Uiso calc R 1 1
C C17 0.3164(3) 0.75514(10) 0.5144(2) 0.0343(4) Uani d . 1 1
C C18 0.5208(4) 0.78958(12) 0.5248(3) 0.0394(5) Uani d . 1 1
H H18 0.6177 0.7831 0.4447 0.047 Uiso calc R 1 1
C C19 0.5795(3) 0.83348(11) 0.6545(3) 0.0380(5) Uani d . 1 1
H H19 0.7151 0.8572 0.6600 0.046 Uiso calc R 1 1
C C20 0.4084(5) 0.63552(13) 0.3899(3) 0.0563(6) Uani d . 1 1
H H20A 0.3814 0.6170 0.4959 0.084 Uiso calc R 1 1
H H20B 0.5685 0.6483 0.4022 0.084 Uiso calc R 1 1
H H20C 0.3739 0.6048 0.2988 0.084 Uiso calc R 1 1
N N1 0.6212(3) 0.91344(9) 1.2290(2) 0.0373(4) Uani d . 1 1
O O1 0.9319(3) 0.92759(11) 1.4488(2) 0.0607(5) Uani d . 1 1
O O2 0.9295(3) 0.84974(9) 1.2545(2) 0.0530(4) Uani d . 1 1
O O3 0.2955(2) 0.93443(7) 0.90796(18) 0.0374(3) Uani d . 1 1
O O4 0.4311(3) 0.99426(10) 0.7128(2) 0.0566(5) Uani d . 1 1
O O5 -0.0080(3) 0.68428(10) 0.3436(2) 0.0585(5) Uani d . 1 1
O O6 0.2809(3) 0.73099(10) 0.1869(2) 0.0574(5) Uani d . 1 1
S S1 0.22845(9) 0.70219(3) 0.34050(6) 0.03925(14) Uani d . 1 1

loop_
_atom_site_aniso_label
_atom_site_aniso_U_11
_atom_site_aniso_U_22
_atom_site_aniso_U_33
_atom_site_aniso_U_12
_atom_site_aniso_U_13
_atom_site_aniso_U_23
C1 0.0543(14) 0.0493(16) 0.0618(15) 0.0027(12) 0.0052(11) -0.0131(13)
C2 0.078(2) 0.0510(19) 0.098(2) 0.0168(16) -0.0056(18) -0.0156(19)
C3 0.121(3) 0.0371(17) 0.078(2) 0.0108(18) -0.020(2) 0.0006(15)
C4 0.105(2) 0.0517(18) 0.0496(15) -0.0264(18) 0.0039(15) 0.0018(13)
C5 0.0619(14) 0.0468(15) 0.0438(12) -0.0066(12) 0.0115(11) 0.0000(11)
C6 0.0452(11) 0.0367(12) 0.0348(10) -0.0035(9) 0.0024(8) -0.0088(9)
C7 0.0467(11) 0.0398(13) 0.0421(11) 0.0015(10) 0.0171(9) -0.0043(10)
C8 0.0404(10) 0.0444(14) 0.0412(11) -0.0061(10) 0.0089(9) 0.0045(11)
C9 0.0546(13) 0.0496(15) 0.0416(11) 0.0159(11) 0.0044(9) -0.0041(11)
C10 0.0395(10) 0.0320(11) 0.0328(10) 0.0023(9) 0.0073(8) 0.0002(8)
C11 0.0349(9) 0.0303(11) 0.0326(10) -0.0006(8) 0.0066(8) 0.0007(8)
C12 0.0548(12) 0.0301(11) 0.0323(10) 0.0006(10) -0.0011(9) -0.0026(9)
C13 0.0597(15) 0.0450(15) 0.0611(15) 0.0176(12) -0.0013(12) -0.0005(13)
C14 0.0349(10) 0.0312(11) 0.0323(9) 0.0023(8) 0.0051(7) 0.0027(8)
C15 0.0449(12) 0.0502(15) 0.0455(12) -0.0083(11) 0.0206(9) -0.0110(11)
C16 0.0403(11) 0.0418(14) 0.0507(12) -0.0106(10) 0.0142(9) -0.0058(11)
C17 0.0405(10) 0.0285(11) 0.0326(9) 0.0027(8) 0.0028(7) 0.0002(8)
C18 0.0430(11) 0.0425(13) 0.0348(10) -0.0046(10) 0.0131(8) -0.0015(10)
C19 0.0380(10) 0.0416(13) 0.0356(10) -0.0076(9) 0.0099(8) -0.0011(9)
C20 0.0684(15) 0.0354(13) 0.0610(15) 0.0102(12) 0.0003(12) -0.0033(12)
N1 0.0405(9) 0.0381(11) 0.0339(9) 0.0046(8) 0.0082(7) -0.0027(8)
O1 0.0568(9) 0.0691(13) 0.0514(10) -0.0151(9) -0.0030(7) -0.0109(10)
O2 0.0398(8) 0.0539(11) 0.0615(10) 0.0085(8) -0.0013(7) -0.0069(9)
O3 0.0427(7) 0.0306(8) 0.0391(7) 0.0057(6) 0.0080(6) 0.0016(6)
O4 0.0711(11) 0.0478(11) 0.0528(10) -0.0009(9) 0.0166(8) 0.0124(9)
O5 0.0465(9) 0.0559(12) 0.0697(11) -0.0093(8) 0.0005(8) -0.0189(9)
O6 0.0903(13) 0.0467(11) 0.0347(8) -0.0012(10) 0.0100(7) -0.0013(8)
S1 0.0475(3) 0.0299(2) 0.0381(3) 0.0003(2) 0.0016(2) -0.0037(2)

loop_
_atom_type_symbol
_atom_type_description
_atom_type_scat_dispersion_real
_atom_type_scat_dispersion_imag
_atom_type_scat_source
C C 0.0033 0.0016 'International Tables Vol C Tables 4.2.6.8 and 6.1.1.4'
H H 0.0000 0.0000 'International Tables Vol C Tables 4.2.6.8 and 6.1.1.4'
N N 0.0061 0.0033 'International Tables Vol C Tables 4.2.6.8 and 6.1.1.4'
O O 0.0106 0.0060 'International Tables Vol C Tables 4.2.6.8 and 6.1.1.4'
S S 0.1246 0.1234 'International Tables Vol C Tables 4.2.6.8 and 6.1.1.4'

loop_
_geom_angle_atom_site_label_1
_geom_angle_atom_site_label_2
_geom_angle_atom_site_label_3
_geom_angle
C2 C1 C6 121.0(3)
C2 C1 H1 119.5
C6 C1 H1 119.5
C1 C2 C3 121.1(3)
C1 C2 H2 119.5
C3 C2 H2 119.5
C2 C3 C4 118.7(3)
C2 C3 H3 120.6
C4 C3 H3 120.6
C5 C4 C3 120.1(3)
C5 C4 H4 120.0
C3 C4 H4 120.0
C6 C5 C4 120.4(3)
C6 C5 H5 119.8
C4 C5 H5 119.8
C5 C6 C1 118.7(2)
C5 C6 C7 123.6(2)
C1 C6 C7 117.7(2)
N1 C7 C6 116.12(18)
N1 C7 H7A 108.3
C6 C7 H7A 108.3
N1 C7 H7B 108.3
C6 C7 H7B 108.3
H7A C7 H7B 107.4
O1 C8 N1 127.5(2)
O1 C8 O2 122.1(2)
N1 C8 O2 110.35(19)
O2 C9 C10 106.0(2)
O2 C9 H9A 110.5
C10 C9 H9A 110.5
O2 C9 H9B 110.5
C10 C9 H9B 110.5
H9A C9 H9B 108.7
N1 C10 C11 113.76(18)
N1 C10 C9 101.58(17)
C11 C10 C9 110.60(17)
N1 C10 H10 110.2
C11 C10 H10 110.2
C9 C10 H10 110.2
O3 C11 C14 108.86(15)
O3 C11 C10 106.93(14)
C14 C11 C10 112.74(18)
O3 C11 H11 109.4
C14 C11 H11 109.4
C10 C11 H11 109.4
O4 C12 O3 122.3(2)
O4 C12 C13 126.5(2)
O3 C12 C13 111.1(2)
C12 C13 H13A 109.5
C12 C13 H13B 109.5
H13A C13 H13B 109.5
C12 C13 H13C 109.5
H13A C13 H13C 109.5
H13B C13 H13C 109.5
C19 C14 C15 118.6(2)
C19 C14 C11 121.46(18)
C15 C14 C11 119.88(17)
C16 C15 C14 120.81(19)
C16 C15 H15 119.6
C14 C15 H15 119.6
C15 C16 C17 119.47(19)
C15 C16 H16 120.3
C17 C16 H16 120.3
C16 C17 C18 120.39(19)
C16 C17 S1 119.40(16)
C18 C17 S1 120.20(15)
C19 C18 C17 119.54(18)
C19 C18 H18 120.2
C17 C18 H18 120.2
C18 C19 C14 121.09(19)
C18 C19 H19 119.5
C14 C19 H19 119.5
S1 C20 H20A 109.5
S1 C20 H20B 109.5
H20A C20 H20B 109.5
S1 C20 H20C 109.5
H20A C20 H20C 109.5
H20B C20 H20C 109.5
C8 N1 C10 111.57(18)
C8 N1 C7 119.80(18)
C10 N1 C7 123.54(17)
C8 O2 C9 110.15(17)
C12 O3 C11 115.21(16)
O6 S1 O5 118.39(12)
O6 S1 C20 108.39(13)
O5 S1 C20 109.06(13)
O6 S1 C17 108.20(11)
O5 S1 C17 107.41(11)
C20 S1 C17 104.53(11)

loop_
_geom_bond_atom_site_label_1
_geom_bond_atom_site_label_2
_geom_bond_distance
C1 C2 1.359(5)
C1 C6 1.385(3)
C1 H1 0.9300
C2 C3 1.375(5)
C2 H2 0.9300
C3 C4 1.391(5)
C3 H3 0.9300
C4 C5 1.387(4)
C4 H4 0.9300
C5 C6 1.379(3)
C5 H5 0.9300
C6 C7 1.506(3)
C7 N1 1.461(3)
C7 H7A 0.9700
C7 H7B 0.9700
C8 O1 1.203(3)
C8 N1 1.354(3)
C8 O2 1.355(3)
C9 O2 1.421(3)
C9 C10 1.539(3)
C9 H9A 0.9700
C9 H9B 0.9700
C10 N1 1.454(3)
C10 C11 1.523(3)
C10 H10 0.9800
C11 O3 1.445(2)
C11 C14 1.511(3)
C11 H11 0.9800
C12 O4 1.191(3)
C12 O3 1.363(3)
C12 C13 1.492(3)
C13 H13A 0.9600
C13 H13B 0.9600
C13 H13C 0.9600
C14 C19 1.385(3)
C14 C15 1.393(3)
C15 C16 1.379(3)
C15 H15 0.9300
C16 C17 1.383(3)
C16 H16 0.9300
C17 C18 1.385(3)
C17 S1 1.769(2)
C18 C19 1.374(3)
C18 H18 0.9300
C19 H19 0.9300
C20 S1 1.753(3)
C20 H20A 0.9600
C20 H20B 0.9600
C20 H20C 0.9600
O5 S1 1.4353(18)
O6 S1 1.4346(19)

loop_
_geom_hbond_atom_site_label_D
_geom_hbond_atom_site_label_H
_geom_hbond_atom_site_label_A
_geom_hbond_site_symmetry_A
_geom_hbond_distance_DH
_geom_hbond_distance_HA
_geom_hbond_distance_DA
_geom_hbond_angle_DHA
C7 H7A O4 1_556 0.97 2.52 3.373(3) 146.6
C10 H10 O6 1_556 0.98 2.54 3.384(3) 143.7
C13 H13C O1 1_454 0.96 2.55 3.305(3) 135.2

loop_
_geom_torsion_atom_site_label_1
_geom_torsion_atom_site_label_2
_geom_torsion_atom_site_label_3
_geom_torsion_atom_site_label_4
_geom_torsion
C6 C1 C2 C3 -0.5(5)
C1 C2 C3 C4 0.0(5)
C2 C3 C4 C5 0.2(4)
C3 C4 C5 C6 0.0(4)
C4 C5 C6 C1 -0.5(3)
C4 C5 C6 C7 -177.8(2)
C2 C1 C6 C5 0.7(4)
C2 C1 C6 C7 178.2(3)
C5 C6 C7 N1 -18.5(3)
C1 C6 C7 N1 164.21(19)
O2 C9 C10 N1 0.6(2)
O2 C9 C10 C11 121.7(2)
N1 C10 C11 O3 -64.6(2)
C9 C10 C11 O3 -178.14(18)
N1 C10 C11 C14 175.82(16)
C9 C10 C11 C14 62.3(2)
O3 C11 C14 C19 125.2(2)
C10 C11 C14 C19 -116.3(2)
O3 C11 C14 C15 -52.7(2)
C10 C11 C14 C15 65.8(2)
C19 C14 C15 C16 -2.5(3)
C11 C14 C15 C16 175.5(2)
C14 C15 C16 C17 0.9(4)
C15 C16 C17 C18 1.8(3)
C15 C16 C17 S1 -177.03(19)
C16 C17 C18 C19 -3.0(3)
S1 C17 C18 C19 175.90(18)
C17 C18 C19 C14 1.3(3)
C15 C14 C19 C18 1.4(3)
C11 C14 C19 C18 -176.6(2)
O1 C8 N1 C10 -174.6(2)
O2 C8 N1 C10 6.3(2)
O1 C8 N1 C7 -19.0(3)
O2 C8 N1 C7 161.91(19)
C11 C10 N1 C8 -122.93(18)
C9 C10 N1 C8 -4.1(2)
C11 C10 N1 C7 82.5(2)
C9 C10 N1 C7 -158.6(2)
C6 C7 N1 C8 106.2(2)
C6 C7 N1 C10 -101.2(2)
O1 C8 O2 C9 175.1(2)
N1 C8 O2 C9 -5.7(3)
C10 C9 O2 C8 2.9(3)
O4 C12 O3 C11 -3.3(3)
C13 C12 O3 C11 176.55(18)
C14 C11 O3 C12 -86.7(2)
C10 C11 O3 C12 151.25(17)
C16 C17 S1 O6 139.88(19)
C18 C17 S1 O6 -39.0(2)
C16 C17 S1 O5 11.0(2)
C18 C17 S1 O5 -167.86(18)
C16 C17 S1 C20 -104.8(2)
C18 C17 S1 C20 76.4(2)
